data_1100618
loop_
_publ_author_name
'Kraut, S.'
'Magull, J.'
'Schaller, U.'
'Karl, M.'
'Harms, K.'
'Dehnicke, K.'

_publ_section_title
;
 Amidoliganden zum Aufbau von mehrkernigen Lanthanoidkomplexen
;
_journal_coden_ASTM ZAACAB
_journal_issue 7
_journal_name_full
;
 Zeitschrift fuer Anorganische und Allgemeine Chemie
;
_journal_page_first 1193
_journal_page_last 1201
_journal_paper_doi 10.1002/(sici)1521-3749(199807)624:7<1193::aid-zaac1193>3.0.co;2-n
_journal_volume 624
_journal_year 1998
_chemical_formula_sum 'C98 H148 Gd4 N9 Na5 O15 Si6'
_space_group_IT_number 2
_symmetry_cell_setting triclinic
_symmetry_Int_Tables_number 2
_symmetry_space_group_name_Hall '-P 1'
_symmetry_space_group_name_H-M 'P -1'
_cell_angle_alpha 83.31(3)
_cell_angle_beta 78.97(3)
_cell_angle_gamma 74.48(3)
_cell_formula_units_Z 2
_cell_length_a 15.856(3)
_cell_length_b 17.151(3)
_cell_length_c 22.324(5)
_cod_database_code 1100618

loop_
_symmetry_equiv_pos_site_id
_symmetry_equiv_pos_as_xyz
1 x,y,z
2 -x,-y,-z

loop_
_atom_site_label
_atom_site_type_symbol
_atom_site_fract_x
_atom_site_fract_y
_atom_site_fract_z
Gd1 Gd 0.00968(1) 0.27862(1) 0.26912(1)
Gd2 Gd 0.21550(1) 0.21037(1) 0.33785(1)
Gd3 Gd 0.15418(1) 0.06954(1) 0.24995(1)
Gd4 Gd 0.23335(1) 0.24425(1) 0.17142(1)
Na1 Na 0.09106(13) 0.44215(11) 0.17351(9)
Na2 Na 0.3577(2) 0.2781(2) 0.5024(2)
Na3? Na 0.3491(8) 0.2398(7) 0.5413(6)
Na4 Na -0.05249(14) 0.12776(12) 0.19482(10)
Na5 Na 0.00684(13) 0.26606(13) 0.43474(9)
Na6 Na 0.39042(15) 0.32152(14) -0.03074(10)
O1 O 0.0935(3) 0.5710(3) 0.1376(2)
C1 C 0.0481(5) 0.6175(5) 0.0912(4)
H1 H -0.0070(5) 0.6549(5) 0.1090(4)
H2 H 0.0338(5) 0.5822(5) 0.0652(4)
C2 C 0.1120(5) 0.6628(5) 0.0556(4)
H3 H 0.1496(5) 0.6318(5) 0.0218(4)
H4 H 0.0802(5) 0.7154(5) 0.0388(4)
C3 C 0.1663(5) 0.6737(5) 0.0999(3)
H5 H 0.2297(5) 0.6583(5) 0.0830(3)
H6 H 0.1500(5) 0.7301(5) 0.1110(3)
C4 C 0.1446(5) 0.6190(5) 0.1532(4)
H7 H 0.1993(5) 0.5841(5) 0.1654(4)
H8 H 0.1111(5) 0.6508(5) 0.1877(4)
O2 O 0.3883(4) 0.3939(4) 0.4598(3)
C5 C 0.3485(6) 0.4440(6) 0.4094(4)
H9 H 0.3357(6) 0.4094(6) 0.3821(4)
H10 H 0.2926(6) 0.4817(6) 0.4257(4)
C6 C 0.4100(7) 0.4887(6) 0.3760(5)
H11 H 0.3966(7) 0.5431(6) 0.3905(5)
H12 H 0.4081(7) 0.4935(6) 0.3321(5)
C7 C 0.4977(7) 0.4394(7) 0.3890(5)
H13 H 0.5227(7) 0.3959(7) 0.3610(5)
H14 H 0.5397(7) 0.4731(7) 0.3858(5)
C8 C 0.4763(7) 0.4070(6) 0.4515(5)
H15 H 0.5196(7) 0.3558(6) 0.4591(5)
H16 H 0.4780(7) 0.4454(6) 0.4803(5)
O3 O 0.4153(4) 0.2934(4) 0.5873(3)
C9 C 0.3823(11) 0.3668(10) 0.6235(8)
H17 H 0.3926(11) 0.4146(10) 0.5974(8)
H18 H 0.3183(11) 0.3758(10) 0.6378(8)
C10 C 0.4249(8) 0.3568(7) 0.6719(6)
H19 H 0.3857(8) 0.3825(7) 0.7076(6)
H20 H 0.4777(8) 0.3781(7) 0.6621(6)
C11 C 0.4483(10) 0.2684(8) 0.6817(7)
H21 H 0.3983(10) 0.2501(8) 0.7066(7)
H22 H 0.4993(10) 0.2503(8) 0.7032(7)
C12 C 0.4709(9) 0.2338(8) 0.6198(6)
H23 H 0.5336(9) 0.2282(8) 0.6021(6)
H24 H 0.4570(9) 0.1811(8) 0.6219(6)
O4 O -0.1456(3) 0.1024(3) 0.1365(2)
C13 C -0.2271(6) 0.0874(6) 0.1642(4)
H25 H -0.2613(6) 0.1309(6) 0.1905(4)
H26 H -0.2179(6) 0.0359(6) 0.1892(4)
C14 C -0.2755(6) 0.0839(6) 0.1126(4)
H27 H -0.3045(6) 0.0391(6) 0.1208(4)
H28 H -0.3204(6) 0.1348(6) 0.1070(4)
C15 C -0.2090(7) 0.0715(7) 0.0611(5)
H29 H -0.2320(7) 0.1016(7) 0.0251(5)
H30 H -0.1895(7) 0.0138(7) 0.0536(5)
C16 C -0.1346(5) 0.0997(5) 0.0719(4)
H31 H -0.0781(5) 0.0622(5) 0.0565(4)
H32 H -0.1357(5) 0.1536(5) 0.0514(4)
O5 O -0.0526(3) 0.2692(3) 0.5346(2)
C17 C -0.0847(8) 0.3352(7) 0.5722(5)
H33 H -0.1483(8) 0.3590(7) 0.5724(5)
H34 H -0.0526(8) 0.3773(7) 0.5583(5)
C18 C -0.0671(9) 0.2971(7) 0.6353(6)
H35 H -0.0169(9) 0.3128(7) 0.6457(6)
H36 H -0.1194(9) 0.3167(7) 0.6662(6)
C19 C -0.0486(8) 0.2143(7) 0.6352(5)
H37 H -0.0889(8) 0.1925(7) 0.6676(5)
H38 H 0.0127(8) 0.1893(7) 0.6412(5)
C20 C -0.0624(7) 0.1986(6) 0.5715(4)
H39 H -0.0179(7) 0.1507(6) 0.5556(4)
H40 H -0.1217(7) 0.1904(6) 0.5733(4)
O6 O 0.3339(3) 0.2553(3) -0.0918(2)
C21 C 0.2513(5) 0.2346(5) -0.0706(4)
H41 H 0.2017(5) 0.2810(5) -0.0777(4)
H42 H 0.2449(5) 0.2185(5) -0.0267(4)
C22 C 0.2525(6) 0.1650(5) -0.1063(4)
H43 H 0.2223(6) 0.1266(5) -0.0811(4)
H44 H 0.2245(6) 0.1842(5) -0.1427(4)
C23 C 0.3473(6) 0.1285(6) -0.1231(4)
H45 H 0.3594(6) 0.0999(6) -0.1605(4)
H46 H 0.3697(6) 0.0902(6) -0.0902(4)
C24 C 0.3882(5) 0.1972(4) -0.1329(4)
H47 H 0.4489(5) 0.1800(4) -0.1241(4)
H48 H 0.3899(5) 0.2201(4) -0.1753(4)
O7 O 0.4757(3) 0.3687(3) -0.1124(2)
C25 C 0.4575(6) 0.3808(5) -0.1737(4)
H49 H 0.3956(6) 0.3813(5) -0.1739(4)
H50 H 0.4963(6) 0.3373(5) -0.1984(4)
C26 C 0.4744(7) 0.4588(6) -0.1980(5)
H51 H 0.4183(7) 0.5004(6) -0.1982(5)
H52 H 0.5071(7) 0.4551(6) -0.2399(5)
C27 C 0.5289(6) 0.4799(6) -0.1564(4)
H53 H 0.5856(6) 0.4876(6) -0.1794(4)
H54 H 0.4966(6) 0.5294(6) -0.1359(4)
C28 C 0.5431(5) 0.4078(5) -0.1112(4)
H55 H 0.6018(5) 0.3711(5) -0.1228(4)
H56 H 0.5390(5) 0.4249(5) -0.0702(4)
O8 O 0.1483(2) 0.2034(2) 0.25727(13)
N1 N 0.1626(3) 0.1914(3) 0.4463(2)
C29 C 0.1723(3) 0.2367(5) 0.4912(2)
C30 C 0.1714(4) 0.3204(5) 0.4779(3)
H57 H 0.1674(4) 0.3434(5) 0.4379(3)
C31 C 0.1763(5) 0.3685(6) 0.5219(4)
H58 H 0.1743(5) 0.4236(6) 0.5116(4)
C32 C 0.1838(7) 0.3371(8) 0.5799(5)
H59 H 0.1868(7) 0.3706(8) 0.6095(5)
C33 C 0.1870(6) 0.2574(7) 0.5954(4)
H60 H 0.1910(6) 0.2366(7) 0.6359(4)
C34 C 0.1842(5) 0.2039(6) 0.5501(3)
H61 H 0.1904(5) 0.1482(6) 0.5603(3)
N2 N 0.0935(3) 0.0266(3) 0.1719(2)
C35 C 0.0508(3) -0.0320(3) 0.1678(3)
C36 C 0.0031(4) -0.0629(4) 0.2200(3)
H62 H 0.0007(4) -0.0436(4) 0.2582(3)
C37 C -0.0410(5) -0.1218(4) 0.2164(4)
H63 H -0.0713(5) -0.1430(4) 0.2523(4)
C38 C -0.0410(6) -0.1491(5) 0.1617(5)
H64 H -0.0724(6) -0.1878(5) 0.1597(5)
C39 C 0.0045(6) -0.1203(5) 0.1099(5)
H65 H 0.0041(6) -0.1389(5) 0.0720(5)
C40 C 0.0517(5) -0.0635(4) 0.1125(3)
H66 H 0.0850(5) -0.0459(4) 0.0765(3)
N3 N 0.2523(3) 0.3811(2) 0.1388(2)
C41 C 0.2626(3) 0.4157(3) 0.0799(2)
C42 C 0.2152(3) 0.4003(3) 0.0365(2)
H67 H 0.1794(3) 0.3636(3) 0.0478(2)
C43 C 0.2201(4) 0.4375(3) -0.0215(3)
H68 H 0.1855(4) 0.4277(3) -0.0482(3)
C44 C 0.2748(5) 0.4889(4) -0.0413(3)
H69 H 0.2777(5) 0.5145(4) -0.0810(3)
C45 C 0.3247(5) 0.5017(4) -0.0017(3)
H70 H 0.3634(5) 0.5356(4) -0.0150(3)
C46 C 0.3201(4) 0.4665(3) 0.0573(3)
H71 H 0.3559(4) 0.4766(3) 0.0830(3)
Si1 Si 0.05648(9) 0.41581(8) 0.33211(6)
N4 N -0.0075(3) 0.4235(2) 0.2768(2)
O9 O 0.0881(2) 0.3176(2) 0.34560(14)
C47 C -0.0687(3) 0.4939(3) 0.2595(2)
C48 C -0.1388(4) 0.4879(4) 0.2320(3)
H72 H -0.1455(4) 0.4363(4) 0.2269(3)
C49 C -0.1980(5) 0.5558(5) 0.2123(4)
H73 H -0.2441(5) 0.5496(5) 0.1938(4)
C50 C -0.1915(6) 0.6336(5) 0.2189(4)
H74 H -0.2321(6) 0.6797(5) 0.2050(4)
C51 C -0.1251(5) 0.6406(4) 0.2461(3)
H75 H -0.1204(5) 0.6927(4) 0.2515(3)
C52 C -0.0629(4) 0.5730(3) 0.2663(3)
H76 H -0.0170(4) 0.5803(3) 0.2845(3)
C53 C -0.0054(4) 0.4658(3) 0.4035(2)
H77 H -0.0220(24) 0.5241(4) 0.3948(5)
H78 H 0.0322(10) 0.4527(20) 0.4347(7)
H79 H -0.0584(15) 0.4465(19) 0.4180(11)
C54 C 0.1575(4) 0.4560(3) 0.3058(3)
H80 H 0.1394(4) 0.5138(6) 0.2950(18)
H81 H 0.1931(14) 0.4285(18) 0.2704(11)
H82 H 0.1923(14) 0.4465(22) 0.3385(7)
Si2 Si 0.39407(8) 0.24860(8) 0.27255(6)
N5 N 0.3615(3) 0.2198(2) 0.3474(2)
O10 O 0.3032(2) 0.2536(2) 0.24632(15)
C55 C 0.4185(3) 0.1915(3) 0.3894(2)
C56 C 0.5000(4) 0.2123(4) 0.3848(3)
H83 H 0.5166(4) 0.2476(4) 0.3519(3)
C57 C 0.5562(4) 0.1824(4) 0.4274(3)
H84 H 0.6102(4) 0.1972(4) 0.4226(3)
C58 C 0.5339(5) 0.1319(5) 0.4757(3)
H85 H 0.5716(5) 0.1126(5) 0.5049(3)
C59 C 0.4547(4) 0.1089(4) 0.4819(3)
H86 H 0.4395(4) 0.0730(4) 0.5148(3)
C60 C 0.3980(4) 0.1389(3) 0.4395(2)
H87 H 0.3443(4) 0.1234(3) 0.4447(2)
C61 C 0.4897(4) 0.1723(3) 0.2334(3)
H88 H 0.4754(11) 0.1202(7) 0.2374(16)
H89 H 0.5417(8) 0.1674(18) 0.2519(12)
H90 H 0.5020(18) 0.1897(13) 0.1904(5)
C62 C 0.4179(3) 0.3506(3) 0.2559(3)
H91 H 0.4703(15) 0.3505(7) 0.2724(15)
H92 H 0.3676(11) 0.3914(4) 0.2746(15)
H93 H 0.4282(25) 0.363(1) 0.2120(3)
Si3 Si 0.00755(8) 0.30654(8) 0.12560(6)
N6 N -0.0699(2) 0.2832(2) 0.1853(2)
O11 O 0.0884(2) 0.3089(2) 0.16042(14)
C63 C -0.1595(3) 0.2939(3) 0.1825(2)
C64 C -0.2224(3) 0.2964(4) 0.2361(3)
H94 H -0.2034(3) 0.2914(4) 0.2741(3)
C65 C -0.3108(4) 0.3060(5) 0.2350(3)
H95 H -0.3508(4) 0.3073(5) 0.2721(3)
C66 C -0.3421(4) 0.3138(4) 0.1805(3)
H96 H -0.4026(4) 0.3196(4) 0.1799(3)
C67 C -0.2822(4) 0.3127(4) 0.1271(3)
H97 H -0.3023(4) 0.3189(4) 0.0894(3)
C68 C -0.1933(3) 0.3028(3) 0.1277(2)
H98 H -0.1541(3) 0.3019(3) 0.0903(2)
C69 C 0.0498(3) 0.2285(3) 0.0678(2)
H99 H 0.0936(18) 0.2453(11) 0.0359(9)
H100 H 0.0008(5) 0.2229(17) 0.0498(13)
H101 H 0.0768(22) 0.1769(6) 0.0875(4)
C70 C -0.0314(3) 0.4078(3) 0.0843(2)
H102 H -0.0823(15) 0.4078(8) 0.0662(14)
H103 H 0.0160(9) 0.4181(10) 0.0524(11)
H104 H -0.0481(23) 0.4498(4) 0.1130(4)
Si4 Si -0.06546(9) 0.13737(8) 0.34813(6)
N7 N -0.0868(3) 0.2387(2) 0.3598(2)
O12 O 0.0060(2) 0.1305(2) 0.28461(15)
C71 C -0.1587(3) 0.2818(3) 0.3994(2)
C72 C -0.1838(4) 0.3667(4) 0.3927(3)
H105 H -0.1532(4) 0.3940(4) 0.3604(3)
C73 C -0.2527(5) 0.4110(5) 0.4326(3)
H106 H -0.2673(5) 0.4679(5) 0.4273(3)
C74 C -0.3000(4) 0.3738(5) 0.4796(3)
H107 H -0.3466(4) 0.4047(5) 0.5065(3)
C75 C -0.2780(4) 0.2898(5) 0.4868(3)
H108 H -0.3106(4) 0.2634(5) 0.5185(3)
C76 C -0.2087(3) 0.2446(4) 0.4479(2)
H109 H -0.1945(3) 0.1878(4) 0.4537(2)
C77 C -0.0135(4) 0.0673(4) 0.4094(3)
H110 H -0.0554(12) 0.0717(21) 0.4474(6)
H111 H 0.0394(18) 0.0820(18) 0.4149(15)
H112 H 0.0025(28) 0.0119(5) 0.3975(10)
C78 C -0.1649(4) 0.1048(4) 0.3375(3)
H113 H -0.1981(18) 0.1446(15) 0.3105(18)
H114 H -0.2025(17) 0.1001(28) 0.3768(4)
H115 H -0.1458(4) 0.0526(14) 0.3197(21)
Si5 Si 0.32916(9) 0.08306(8) 0.11080(6)
N8 N 0.3511(3) 0.1763(2) 0.0954(2)
O13 O 0.2445(2) 0.1045(2) 0.16540(15)
C79 C 0.4278(3) 0.1943(3) 0.0625(2)
C80 C 0.4822(4) 0.1498(4) 0.0135(3)
H116 H 0.4664(4) 0.1053(4) 0.0020(3)
C81 C 0.5583(4) 0.1706(4) -0.0179(3)
H117 H 0.5936(4) 0.1390(4) -0.0496(3)
C82 C 0.5838(4) 0.2361(4) -0.0039(3)
H118 H 0.6353(4) 0.2499(4) -0.0258(3)
C83 C 0.5318(4) 0.2807(4) 0.0431(3)
H119 H 0.5487(4) 0.3251(4) 0.0536(3)
C84 C 0.4549(3) 0.2621(3) 0.0753(2)
H120 H 0.4201(3) 0.2951(3) 0.1064(2)
C85 C 0.2945(4) 0.0414(4) 0.0485(3)
H121 H 0.3437(10) 0.0299(24) 0.0148(8)
H122 H 0.2448(18) 0.0808(11) 0.0342(13)
H123 H 0.2770(27) -0.0082(14) 0.0640(6)
C86 C 0.4227(4) 0.0051(4) 0.1372(3)
H124 H 0.4395(21) 0.0238(13) 0.1715(14)
H125 H 0.4729(11) -0.0045(21) 0.1041(7)
H126 H 0.4047(11) -0.0449(9) 0.1499(20)
Si6 Si 0.26721(10) -0.01613(8) 0.35031(7)
N9 N 0.2297(3) -0.0550(2) 0.2963(2)
O14 O 0.2212(2) 0.0798(2) 0.3366(2)
C87 C 0.2532(4) -0.1361(3) 0.2830(3)
C88 C 0.2890(5) -0.1997(4) 0.3241(4)
H127 H 0.3001(5) -0.1877(4) 0.3614(4)
C89 C 0.3080(6) -0.2805(4) 0.3099(5)
H128 H 0.3296(6) -0.3221(4) 0.3386(5)
C90 C 0.2960(6) -0.2998(5) 0.2562(5)
H129 H 0.3109(6) -0.3542(5) 0.2464(5)
C91 C 0.2619(6) -0.2388(5) 0.2160(5)
H130 H 0.2518(6) -0.2520(5) 0.1787(5)
C92 C 0.2414(4) -0.1579(4) 0.2284(3)
H131 H 0.2191(4) -0.1174(4) 0.1991(3)
C93 C 0.2314(5) -0.0471(4) 0.4330(3)
H132 H 0.2593(25) -0.1040(8) 0.4413(6)
H133 H 0.1674(6) -0.0386(26) 0.4414(6)
H134 H 0.2490(27) -0.0147(20) 0.4589(3)
C94 C 0.3902(4) -0.0343(4) 0.3363(3)
H135 H 0.4172(4) -0.0922(4) 0.3360(23)
H136 H 0.4084(5) -0.0122(27) 0.3684(13)
H137 H 0.4092(5) -0.0080(26) 0.2970(11)
C95 C 0.6303(7) 0.9599(7) 0.2759(5)
C96 C 0.6286(9) 1.0094(9) 0.3290(7)
C97 C 0.6791(11) 0.9614(10) 0.3679(7)
C98 C 0.7563(7) 0.9202(6) 0.3213(5)
C99 C 0.7139(8) 0.9010(7) 0.2747(6)

loop_
_atom_type_symbol
_atom_type_radius_bond
C 0.80
H 0.23
Gd 1.52
N 0.68
Na 2.05
O 0.62
Si 0.90
